data_4116801
loop_
_publ_author_name
'Takashi Kawamura'
'Minobu Maeda'
'Makoto Miyamoto'
'Hiroshi Usami'
'Kaori Imaeda'
'Masahiro Ebihara'

_publ_section_title
;
 Geometrical Difference and Electron Configuration of Lantern-Type Rh24+
 and Rh25+ Complexes: X-ray Structural and DFT Study
;
_journal_name_full 'Journal of the American Chemical Society'
_journal_page_first 8136
_journal_page_last 8142
_journal_paper_doi 10.1021/ja9712940
_journal_volume 120
_journal_year 1998
_chemical_formula_moiety 'C25 H26 Cl2 N4 O4 Rh2 '
_chemical_formula_sum 'C25 H26 Cl2 N4 O4 Rh2'
_chemical_formula_weight 723.22
_space_group_IT_number 14
_symmetry_cell_setting monoclinic
_symmetry_Int_Tables_number 14
_symmetry_space_group_name_Hall '-P 2yn'
_symmetry_space_group_name_H-M 'P 1 21/n 1'
_audit_creation_date 'Wed Jul 10 17:27:19 1996'
_audit_creation_method 'from TEXRAY.INF file'
_cell_angle_alpha 90
_cell_angle_beta 103.678(9)
_cell_angle_gamma 90
_cell_formula_units_Z 4
_cell_length_a 12.647(2)
_cell_length_b 17.055(2)
_cell_length_c 12.663(2)
_cell_measurement_reflns_used 25
_cell_measurement_temperature 123.2
_cell_measurement_theta_max 14.0
_cell_measurement_theta_min 12.6
_cell_volume 2653.9(7)
_computing_cell_refinement 'Rigaku/AFC Diffractometer Control'
_computing_data_collection 'Rigaku/AFC Diffractometer Control'
_computing_data_reduction teXsan
_computing_publication_material teXsan
_computing_structure_refinement teXsan
_diffrn_ambient_temperature 123.2
_diffrn_measurement_device 'Rigaku AFC7R'
_diffrn_measurement_method \w-2\q
_diffrn_orient_matrix_UB_11 -0.00113
_diffrn_orient_matrix_UB_12 0.02090
_diffrn_orient_matrix_UB_13 0.07356
_diffrn_orient_matrix_UB_21 -0.06283
_diffrn_orient_matrix_UB_22 0.03468
_diffrn_orient_matrix_UB_23 -0.03355
_diffrn_orient_matrix_UB_31 -0.05186
_diffrn_orient_matrix_UB_32 -0.04246
_diffrn_orient_matrix_UB_33 0.00881
_diffrn_radiation_detector 'scintillation counter'
_diffrn_radiation_monochromator graphite
_diffrn_radiation_source 'Rigaku rotating anode'
_diffrn_radiation_type 'Mo K\a'
_diffrn_radiation_wavelength 0.7107
_diffrn_reflns_av_R_equivalents 3.77
_diffrn_reflns_av_sigmaI/netI 0.000
_diffrn_reflns_limit_h_max 15
_diffrn_reflns_limit_h_min 0
_diffrn_reflns_limit_k_max 20
_diffrn_reflns_limit_k_min -19
_diffrn_reflns_limit_l_max 14
_diffrn_reflns_limit_l_min -15
_diffrn_reflns_number 7260
_diffrn_reflns_reduction_process 'Lp corrections applied'
_diffrn_reflns_theta_max 27.50
_diffrn_reflns_theta_min 1.50
_diffrn_standards_decay_% -2.57
_diffrn_standards_interval_count 150
_diffrn_standards_number 3
_exptl_absorpt_coefficient_mu 1.481
_exptl_absorpt_correction_type none
_exptl_crystal_colour yellowish-brown
_exptl_crystal_density_diffrn 1.810
_exptl_crystal_description prismatic
_exptl_crystal_F_000 1440.00
_exptl_crystal_size_max 0.250
_exptl_crystal_size_mid 0.150
_exptl_crystal_size_min 0.100
_refine_diff_density_max 0.89
_refine_diff_density_min -0.63
_refine_ls_extinction_method none
_refine_ls_goodness_of_fit_obs 1.177
_refine_ls_hydrogen_treatment noref
_refine_ls_matrix_type full
_refine_ls_number_constraints 1
_refine_ls_number_parameters 334
_refine_ls_number_reflns 3585
_refine_ls_number_restraints 0
_refine_ls_R_factor_obs 0.0330
_refine_ls_shift/esd_max 0.0047
_refine_ls_shift/esd_mean 0.0005
_refine_ls_structure_factor_coef F
_refine_ls_weighting_details 'w = 1/[\s^2^(Fo) + 0.00012|Fo|^2^]'
_refine_ls_weighting_scheme calc
_refine_ls_wR_factor_obs 0.0408
_reflns_number_observed 3585
_reflns_number_total 4838
_reflns_observed_criterion >3.0sigma(I)
_cod_data_source_file ja9712940_3.cif
_cod_data_source_block '[Rh2(mhp)4]_CH2Cl2(4_CH2Cl2)'
_cod_depositor_comments
;
The following automatic conversions were performed:

'_refine_ls_weighting_scheme' value 'w = 1/[\s^2^(Fo) +
0.00012|Fo|^2^]' was changed to 'calc'. New tag
'_refine_ls_weighting_details' was created. The value of the new tag
was set to 'w = 1/[\s^2^(Fo) + 0.00012|Fo|^2^]'.

Automatic conversion script
Id: cif_fix_values 3143 2015-03-26 13:38:13Z robertas 
;
_cod_original_cell_volume 2653.9(5)
_cod_original_sg_symbol_H-M 'P 21/n '
_cod_original_formula_sum 'C25 H26 Cl2 N4 O4 Rh2 '
_cod_database_code 4116801

loop_
_symmetry_equiv_pos_as_xyz
'   +x,   +y,   +z'
1/2-x,1/2+y,1/2-z
'   -x,   -y,   -z'
1/2+x,1/2-y,1/2+z

loop_
_atom_site_aniso_label
_atom_site_aniso_U_11
_atom_site_aniso_U_22
_atom_site_aniso_U_33
_atom_site_aniso_U_12
_atom_site_aniso_U_13
_atom_site_aniso_U_23
Rh(1) 0.0141(2) 0.0129(2) 0.0136(2) 0.0014(2) 0.0024(2) 0.0014(1)
Rh(2) 0.0122(2) 0.0123(2) 0.0139(2) 0.0011(1) 0.0017(1) 0.0002(1)
Cl(1) 0.063(1) 0.062(1) 0.0500(10) 0.0016(10) 0.0117(9) -0.0156(9)
Cl(2) 0.078(1) 0.060(1) 0.049(1) -0.012(1) 0.0108(10) -0.0052(9)
O(1) 0.019(2) 0.015(2) 0.016(2) 0.001(1) 0.002(1) 0.001(1)
O(2) 0.013(2) 0.018(2) 0.024(2) 0.006(1) 0.005(1) 0.002(1)
O(3) 0.020(2) 0.017(2) 0.016(2) 0.003(1) 0.001(1) -0.001(1)
O(4) 0.022(2) 0.017(2) 0.023(2) 0.000(2) 0.007(2) 0.007(1)
N(1) 0.018(2) 0.013(2) 0.019(2) -0.002(2) 0.004(2) -0.002(2)
N(2) 0.014(2) 0.017(2) 0.012(2) 0.000(2) 0.001(2) -0.002(2)
N(3) 0.019(2) 0.019(2) 0.015(2) 0.000(2) 0.007(2) 0.001(2)
N(4) 0.017(2) 0.019(2) 0.015(2) 0.002(2) 0.006(2) -0.002(2)
C(1) 0.012(3) 0.016(2) 0.021(2) 0.000(2) 0.004(2) -0.002(2)
C(2) 0.020(3) 0.022(3) 0.017(2) 0.000(2) 0.005(2) -0.002(2)
C(3) 0.031(3) 0.031(3) 0.016(2) -0.008(3) 0.004(2) -0.008(2)
C(4) 0.040(3) 0.017(3) 0.025(3) -0.002(2) 0.012(3) -0.005(2)
C(5) 0.021(3) 0.020(3) 0.025(3) -0.002(2) 0.007(2) 0.002(2)
C(6) 0.048(4) 0.011(2) 0.027(3) 0.002(2) 0.008(3) 0.001(2)
C(7) 0.019(3) 0.018(2) 0.011(2) 0.000(2) 0.000(2) -0.001(2)
C(8) 0.012(3) 0.026(3) 0.025(3) 0.006(2) 0.003(2) 0.006(2)
C(9) 0.015(3) 0.032(3) 0.024(3) -0.003(2) 0.006(2) 0.001(2)
C(10) 0.027(3) 0.023(3) 0.016(2) -0.004(2) 0.002(2) -0.002(2)
C(11) 0.020(3) 0.018(2) 0.011(2) -0.001(2) 0.000(2) 0.000(2)
C(12) 0.026(3) 0.018(3) 0.035(3) 0.002(2) 0.009(2) 0.003(2)
C(13) 0.021(3) 0.023(3) 0.019(2) -0.002(2) 0.012(2) 0.001(2)
C(14) 0.035(3) 0.025(3) 0.021(3) -0.004(3) 0.008(2) -0.005(2)
C(15) 0.048(4) 0.037(3) 0.016(3) -0.010(3) 0.000(3) -0.005(2)
C(16) 0.047(4) 0.032(3) 0.020(3) 0.001(3) -0.006(3) 0.004(2)
C(17) 0.023(3) 0.024(3) 0.022(3) -0.002(2) 0.000(2) 0.002(2)
C(18) 0.037(4) 0.028(3) 0.026(3) 0.011(3) 0.000(3) 0.008(2)
C(19) 0.022(3) 0.019(3) 0.017(2) 0.000(2) 0.005(2) 0.000(2)
C(20) 0.028(3) 0.025(3) 0.020(3) -0.006(2) 0.011(2) 0.003(2)
C(21) 0.015(3) 0.040(3) 0.040(3) -0.001(3) 0.010(3) 0.000(3)
C(22) 0.011(3) 0.030(3) 0.031(3) 0.001(2) 0.003(2) 0.001(2)
C(23) 0.019(3) 0.023(3) 0.015(2) 0.000(2) 0.000(2) -0.002(2)
C(24) 0.013(3) 0.019(3) 0.028(3) 0.002(2) -0.002(2) -0.003(2)
C(25) 0.143(9) 0.147(10) 0.048(5) -0.091(8) 0.067(6) -0.053(6)

loop_
_atom_site_label
_atom_site_fract_x
_atom_site_fract_y
_atom_site_fract_z
_atom_site_U_iso_or_equiv
_atom_site_thermal_displace_type
_atom_site_calc_flag
_atom_site_occupancy
Rh1 0.17647(3) 0.17514(2) 0.27387(3) 0.01367(10) Uani d 1.00
Rh2 0.24648(3) 0.04966(2) 0.33279(3) 0.01304(10) Uani d 1.00
Cl1 0.4152(2) 0.2158(1) -0.0583(1) 0.0584(6) Uani d 1.00
Cl2 0.3864(2) 0.0482(1) -0.1108(1) 0.0628(6) Uani d 1.00
O1 0.2832(3) 0.0871(2) 0.4891(2) 0.0168(8) Uani d 1.00
O2 0.0302(3) 0.1447(2) 0.2995(3) 0.0184(9) Uani d 1.00
O3 0.2105(3) 0.0099(2) 0.1797(2) 0.0184(9) Uani d 1.00
O4 0.3215(3) 0.2078(2) 0.2472(3) 0.0205(9) Uani d 1.00
N1 0.2256(3) 0.2117(2) 0.4324(3) 0.017(1) Uani d 1.00
N2 0.0941(3) 0.0195(2) 0.3463(3) 0.0147(10) Uani d 1.00
N3 0.1324(3) 0.1292(2) 0.1200(3) 0.017(1) Uani d 1.00
N4 0.3938(3) 0.0876(2) 0.3124(3) 0.017(1) Uani d 1.00
C1 0.2687(4) 0.1599(3) 0.5123(4) 0.016(1) Uani d 1.00
C2 0.2996(4) 0.1852(3) 0.6218(4) 0.019(1) Uani d 1.00
C3 0.2882(4) 0.2618(3) 0.6455(4) 0.026(1) Uani d 1.00
C4 0.2428(5) 0.3154(3) 0.5630(4) 0.026(1) Uani d 1.00
C5 0.2136(4) 0.2886(3) 0.4581(4) 0.022(1) Uani d 1.00
C6 0.1659(5) 0.3409(3) 0.3634(4) 0.029(1) Uani d 1.00
C7 0.0127(4) 0.0736(3) 0.3267(3) 0.017(1) Uani d 1.00
C8 -0.0920(4) 0.0518(3) 0.3358(4) 0.021(1) Uani d 1.00
C9 -0.1110(4) -0.0237(3) 0.3667(4) 0.023(1) Uani d 1.00
C10 -0.0259(4) -0.0786(3) 0.3861(4) 0.023(1) Uani d 1.00
C11 0.0750(4) -0.0564(3) 0.3763(4) 0.017(1) Uani d 1.00
C12 0.1693(4) -0.1098(3) 0.3961(4) 0.026(1) Uani d 1.00
C13 0.1577(4) 0.0538(3) 0.1016(4) 0.020(1) Uani d 1.00
C14 0.1271(5) 0.0234(3) -0.0054(4) 0.027(1) Uani d 1.00
C15 0.0692(5) 0.0684(3) -0.0876(4) 0.035(2) Uani d 1.00
C16 0.0416(5) 0.1452(3) -0.0669(4) 0.035(2) Uani d 1.00
C17 0.0753(4) 0.1743(3) 0.0365(4) 0.024(1) Uani d 1.00
C18 0.0540(5) 0.2569(3) 0.0654(4) 0.032(2) Uani d 1.00
C19 0.4041(4) 0.1608(3) 0.2713(4) 0.019(1) Uani d 1.00
C20 0.5068(4) 0.1839(3) 0.2558(4) 0.024(1) Uani d 1.00
C21 0.5936(4) 0.1351(4) 0.2853(5) 0.031(2) Uani d 1.00
C22 0.5814(4) 0.0614(3) 0.3274(4) 0.024(1) Uani d 1.00
C23 0.4804(4) 0.0391(3) 0.3376(4) 0.020(1) Uani d 1.00
C24 0.4573(4) -0.0409(3) 0.3763(4) 0.021(1) Uani d 1.00
C25 0.3729(9) 0.1219(6) -0.0165(6) 0.105(4) Uani d 1.00
H1 0.3283 0.1485 0.6794 0.0230 Uiso calc 1.00
H2 0.3113 0.2796 0.7192 0.0330 Uiso calc 1.00
H3 0.2329 0.3696 0.5802 0.0315 Uiso calc 1.00
H4 0.0960 0.3214 0.3253 0.0348 Uiso calc 1.00
H5 0.1566 0.3926 0.3885 0.0348 Uiso calc 1.00
H6 0.2123 0.3428 0.3144 0.0348 Uiso calc 1.00
H7 -0.1502 0.0897 0.3219 0.0265 Uiso calc 1.00
H8 -0.1821 -0.0390 0.3739 0.0284 Uiso calc 1.00
H9 -0.0393 -0.1317 0.4055 0.0271 Uiso calc 1.00
H10 0.2301 -0.0859 0.4452 0.0309 Uiso calc 1.00
H11 0.1892 -0.1207 0.3294 0.0309 Uiso calc 1.00
H12 0.1523 -0.1576 0.4268 0.0309 Uiso calc 1.00
H13 0.1490 -0.0286 -0.0201 0.0316 Uiso calc 1.00
H14 0.0460 0.0471 -0.1599 0.0429 Uiso calc 1.00
H15 0.0004 0.1773 -0.1247 0.0398 Uiso calc 1.00
H16 0.0102 0.2574 0.1179 0.0385 Uiso calc 1.00
H17 0.0165 0.2848 0.0027 0.0385 Uiso calc 1.00
H18 0.1210 0.2830 0.0964 0.0385 Uiso calc 1.00
H19 0.5140 0.2342 0.2235 0.0282 Uiso calc 1.00
H20 0.6657 0.1523 0.2786 0.0389 Uiso calc 1.00
H21 0.6424 0.0260 0.3487 0.0297 Uiso calc 1.00
H22 0.4307 -0.0369 0.4405 0.0257 Uiso calc 1.00
H23 0.4041 -0.0668 0.3213 0.0257 Uiso calc 1.00
H24 0.5224 -0.0717 0.3919 0.0257 Uiso calc 1.00

loop_
_atom_type_symbol
_atom_type_oxidation_number
_atom_type_number_in_cell
_atom_type_scat_dispersion_real
_atom_type_scat_dispersion_imag
_atom_type_scat_source
Rh 0 8 -1.118 0.919
;International Tables for Crystallography
(1992, Vol. C, Tables 4.2.6.8 and 6.1.1.1)
;
C 0 100 0.003 0.002
;International Tables for Crystallography
(1992, Vol. C, Tables 4.2.6.8 and 6.1.1.1)
;
H 0 104 0.000 0.000
;International Tables for Crystallography
(1992, Vol. C, Table 6.1.1.2)
;
N 0 16 0.006 0.003
;International Tables for Crystallography
(1992, Vol. C, Tables 4.2.6.8 and 6.1.1.1)
;
O 0 16 0.011 0.006
;International Tables for Crystallography
(1992, Vol. C, Tables 4.2.6.8 and 6.1.1.1)
;
Cl 0 8 0.148 0.159
;International Tables for Crystallography
(1992, Vol. C, Tables 4.2.6.8 and 6.1.1.1)
;

loop_
_geom_angle_atom_site_label_1
_geom_angle_atom_site_label_2
_geom_angle_atom_site_label_3
_geom_angle
_geom_angle_site_symmetry_1
_geom_angle_site_symmetry_2
_geom_angle_site_symmetry_3
_geom_angle_publ_flag
Rh(2) Rh(1) O(2) 90.32(9) 1_555 1_555 1_555 yes
Rh(2) Rh(1) O(4) 90.85(9) 1_555 1_555 1_555 yes
Rh(2) Rh(1) N(1) 87.8(1) 1_555 1_555 1_555 yes
Rh(2) Rh(1) N(3) 87.2(1) 1_555 1_555 1_555 yes
O(2) Rh(1) O(4) 178.8(1) 1_555 1_555 1_555 yes
O(2) Rh(1) N(1) 89.9(1) 1_555 1_555 1_555 yes
O(2) Rh(1) N(3) 90.1(1) 1_555 1_555 1_555 yes
O(4) Rh(1) N(1) 90.2(1) 1_555 1_555 1_555 yes
O(4) Rh(1) N(3) 90.0(1) 1_555 1_555 1_555 yes
N(1) Rh(1) N(3) 175.1(2) 1_555 1_555 1_555 yes
Rh(1) Rh(2) O(1) 90.29(9) 1_555 1_555 1_555 yes
Rh(1) Rh(2) O(3) 91.06(9) 1_555 1_555 1_555 yes
Rh(1) Rh(2) N(2) 88.0(1) 1_555 1_555 1_555 yes
Rh(1) Rh(2) N(4) 87.6(1) 1_555 1_555 1_555 yes
O(1) Rh(2) O(3) 178.6(1) 1_555 1_555 1_555 yes
O(1) Rh(2) N(2) 90.0(1) 1_555 1_555 1_555 yes
O(1) Rh(2) N(4) 91.1(1) 1_555 1_555 1_555 yes
O(3) Rh(2) N(2) 89.6(1) 1_555 1_555 1_555 yes
O(3) Rh(2) N(4) 89.4(1) 1_555 1_555 1_555 yes
N(2) Rh(2) N(4) 175.4(2) 1_555 1_555 1_555 yes
Rh(2) O(1) C(1) 120.7(3) 1_555 1_555 1_555 yes
Rh(1) O(2) C(7) 120.2(3) 1_555 1_555 1_555 yes
Rh(2) O(3) C(13) 120.2(3) 1_555 1_555 1_555 yes
Rh(1) O(4) C(19) 120.3(3) 1_555 1_555 1_555 yes
Rh(1) N(1) C(1) 120.5(3) 1_555 1_555 1_555 yes
Rh(1) N(1) C(5) 119.9(3) 1_555 1_555 1_555 yes
C(1) N(1) C(5) 119.6(4) 1_555 1_555 1_555 yes
Rh(2) N(2) C(7) 120.1(3) 1_555 1_555 1_555 yes
Rh(2) N(2) C(11) 119.2(3) 1_555 1_555 1_555 yes
C(7) N(2) C(11) 120.6(4) 1_555 1_555 1_555 yes
Rh(1) N(3) C(13) 120.2(3) 1_555 1_555 1_555 yes
Rh(1) N(3) C(17) 119.7(3) 1_555 1_555 1_555 yes
C(13) N(3) C(17) 120.2(4) 1_555 1_555 1_555 yes
Rh(2) N(4) C(19) 120.5(3) 1_555 1_555 1_555 yes
Rh(2) N(4) C(23) 119.3(3) 1_555 1_555 1_555 yes
C(19) N(4) C(23) 120.2(4) 1_555 1_555 1_555 yes
O(1) C(1) N(1) 120.4(4) 1_555 1_555 1_555 yes
O(1) C(1) C(2) 119.5(4) 1_555 1_555 1_555 yes
N(1) C(1) C(2) 120.1(4) 1_555 1_555 1_555 yes
C(1) C(2) C(3) 119.4(4) 1_555 1_555 1_555 yes
C(1) C(2) H(1) 120.6(5) 1_555 1_555 1_555 no
C(3) C(2) H(1) 119.9(5) 1_555 1_555 1_555 no
C(2) C(3) C(4) 120.6(4) 1_555 1_555 1_555 yes
C(2) C(3) H(2) 119.8(5) 1_555 1_555 1_555 no
C(4) C(3) H(2) 119.6(5) 1_555 1_555 1_555 no
C(3) C(4) C(5) 118.2(5) 1_555 1_555 1_555 yes
C(3) C(4) H(3) 120.6(5) 1_555 1_555 1_555 no
C(5) C(4) H(3) 121.3(5) 1_555 1_555 1_555 no
N(1) C(5) C(4) 122.1(5) 1_555 1_555 1_555 yes
N(1) C(5) C(6) 115.2(4) 1_555 1_555 1_555 yes
C(4) C(5) C(6) 122.7(5) 1_555 1_555 1_555 yes
C(5) C(6) H(4) 110.0(4) 1_555 1_555 1_555 no
C(5) C(6) H(5) 109.9(5) 1_555 1_555 1_555 no
C(5) C(6) H(6) 110.4(5) 1_555 1_555 1_555 no
H(4) C(6) H(5) 108.4(6) 1_555 1_555 1_555 no
H(4) C(6) H(6) 108.8(5) 1_555 1_555 1_555 no
H(5) C(6) H(6) 109.3(5) 1_555 1_555 1_555 no
O(2) C(7) N(2) 121.0(4) 1_555 1_555 1_555 yes
O(2) C(7) C(8) 119.5(4) 1_555 1_555 1_555 yes
N(2) C(7) C(8) 119.5(4) 1_555 1_555 1_555 yes
C(7) C(8) C(9) 119.9(5) 1_555 1_555 1_555 yes
C(7) C(8) H(7) 120.1(5) 1_555 1_555 1_555 no
C(9) C(8) H(7) 120.0(5) 1_555 1_555 1_555 no
C(8) C(9) C(10) 119.6(5) 1_555 1_555 1_555 yes
C(8) C(9) H(8) 120.6(5) 1_555 1_555 1_555 no
C(10) C(9) H(8) 119.8(5) 1_555 1_555 1_555 no
C(9) C(10) C(11) 119.6(5) 1_555 1_555 1_555 yes
C(9) C(10) H(9) 119.9(5) 1_555 1_555 1_555 no
C(11) C(10) H(9) 120.5(5) 1_555 1_555 1_555 no
N(2) C(11) C(10) 120.7(5) 1_555 1_555 1_555 yes
N(2) C(11) C(12) 115.9(4) 1_555 1_555 1_555 yes
C(10) C(11) C(12) 123.4(4) 1_555 1_555 1_555 yes
C(11) C(12) H(10) 110.0(4) 1_555 1_555 1_555 no
C(11) C(12) H(11) 110.0(5) 1_555 1_555 1_555 no
C(11) C(12) H(12) 110.3(5) 1_555 1_555 1_555 no
H(10) C(12) H(11) 108.5(5) 1_555 1_555 1_555 no
H(10) C(12) H(12) 108.9(5) 1_555 1_555 1_555 no
H(11) C(12) H(12) 109.1(5) 1_555 1_555 1_555 no
O(3) C(13) N(3) 121.1(4) 1_555 1_555 1_555 yes
O(3) C(13) C(14) 119.6(4) 1_555 1_555 1_555 yes
N(3) C(13) C(14) 119.3(5) 1_555 1_555 1_555 yes
C(13) C(14) C(15) 120.1(5) 1_555 1_555 1_555 yes
C(13) C(14) H(13) 119.8(5) 1_555 1_555 1_555 no
C(15) C(14) H(13) 120.1(5) 1_555 1_555 1_555 no
C(14) C(15) C(16) 119.9(5) 1_555 1_555 1_555 yes
C(14) C(15) H(14) 120.2(6) 1_555 1_555 1_555 no
C(16) C(15) H(14) 119.9(6) 1_555 1_555 1_555 no
C(15) C(16) C(17) 119.0(5) 1_555 1_555 1_555 yes
C(15) C(16) H(15) 120.3(5) 1_555 1_555 1_555 no
C(17) C(16) H(15) 120.7(6) 1_555 1_555 1_555 no
N(3) C(17) C(16) 121.5(5) 1_555 1_555 1_555 yes
N(3) C(17) C(18) 115.7(4) 1_555 1_555 1_555 yes
C(16) C(17) C(18) 122.8(5) 1_555 1_555 1_555 yes
C(17) C(18) H(16) 110.1(5) 1_555 1_555 1_555 no
C(17) C(18) H(17) 110.5(5) 1_555 1_555 1_555 no
C(17) C(18) H(18) 110.3(5) 1_555 1_555 1_555 no
H(16) C(18) H(17) 108.5(6) 1_555 1_555 1_555 no
H(16) C(18) H(18) 108.2(5) 1_555 1_555 1_555 no
H(17) C(18) H(18) 109.1(6) 1_555 1_555 1_555 no
O(4) C(19) N(4) 120.6(4) 1_555 1_555 1_555 yes
O(4) C(19) C(20) 120.7(4) 1_555 1_555 1_555 yes
N(4) C(19) C(20) 118.6(5) 1_555 1_555 1_555 yes
C(19) C(20) C(21) 120.0(5) 1_555 1_555 1_555 yes
C(19) C(20) H(19) 119.3(5) 1_555 1_555 1_555 no
C(21) C(20) H(19) 120.7(5) 1_555 1_555 1_555 no
C(20) C(21) C(22) 120.3(5) 1_555 1_555 1_555 yes
C(20) C(21) H(20) 120.1(6) 1_555 1_555 1_555 no
C(22) C(21) H(20) 119.6(5) 1_555 1_555 1_555 no
C(21) C(22) C(23) 118.6(5) 1_555 1_555 1_555 yes
C(21) C(22) H(21) 121.3(5) 1_555 1_555 1_555 no
C(23) C(22) H(21) 120.1(5) 1_555 1_555 1_555 no
N(4) C(23) C(22) 122.1(5) 1_555 1_555 1_555 yes
N(4) C(23) C(24) 115.1(4) 1_555 1_555 1_555 yes
C(22) C(23) C(24) 122.8(5) 1_555 1_555 1_555 yes
C(23) C(24) H(22) 110.4(4) 1_555 1_555 1_555 no
C(23) C(24) H(23) 109.9(4) 1_555 1_555 1_555 no
C(23) C(24) H(24) 110.0(5) 1_555 1_555 1_555 no
H(22) C(24) H(23) 109.0(5) 1_555 1_555 1_555 no
H(22) C(24) H(24) 108.8(5) 1_555 1_555 1_555 no
H(23) C(24) H(24) 108.7(5) 1_555 1_555 1_555 no
Cl(1) C(25) Cl(2) 110.5(4) 1_555 1_555 1_555 yes

loop_
_geom_bond_atom_site_label_1
_geom_bond_atom_site_label_2
_geom_bond_distance
_geom_bond_site_symmetry_1
_geom_bond_site_symmetry_2
_geom_bond_publ_flag
Rh(1) Rh(2) 2.3682(5) 1_555 1_555 yes
Rh(1) O(2) 2.021(3) 1_555 1_555 yes
Rh(1) O(4) 2.020(3) 1_555 1_555 yes
Rh(1) N(1) 2.053(4) 1_555 1_555 yes
Rh(1) N(3) 2.051(4) 1_555 1_555 yes
Rh(2) O(1) 2.026(3) 1_555 1_555 yes
Rh(2) O(3) 2.002(3) 1_555 1_555 yes
Rh(2) N(2) 2.040(4) 1_555 1_555 yes
Rh(2) N(4) 2.045(4) 1_555 1_555 yes
Cl(1) C(25) 1.808(10) 1_555 1_555 yes
Cl(2) C(25) 1.769(9) 1_555 1_555 yes
O(1) C(1) 1.299(6) 1_555 1_555 yes
O(2) C(7) 1.294(6) 1_555 1_555 yes
O(3) C(13) 1.294(6) 1_555 1_555 yes
O(4) C(19) 1.293(6) 1_555 1_555 yes
N(1) C(1) 1.356(6) 1_555 1_555 yes
N(1) C(5) 1.368(6) 1_555 1_555 yes
N(2) C(7) 1.361(6) 1_555 1_555 yes
N(2) C(11) 1.386(6) 1_555 1_555 yes
N(3) C(13) 1.359(6) 1_555 1_555 yes
N(3) C(17) 1.367(6) 1_555 1_555 yes
N(4) C(19) 1.371(6) 1_555 1_555 yes
N(4) C(23) 1.349(6) 1_555 1_555 yes
C(1) C(2) 1.416(6) 1_555 1_555 yes
C(2) C(3) 1.355(7) 1_555 1_555 yes
C(2) H(1) 0.965 1_555 1_555 no
C(3) C(4) 1.404(7) 1_555 1_555 yes
C(3) H(2) 0.959 1_555 1_555 no
C(4) C(5) 1.371(7) 1_555 1_555 yes
C(4) H(3) 0.963 1_555 1_555 no
C(5) C(6) 1.503(7) 1_555 1_555 yes
C(6) H(4) 0.960 1_555 1_555 no
C(6) H(5) 0.953 1_555 1_555 no
C(6) H(6) 0.950 1_555 1_555 no
C(7) C(8) 1.406(7) 1_555 1_555 yes
C(8) C(9) 1.382(7) 1_555 1_555 yes
C(8) H(7) 0.964 1_555 1_555 no
C(9) C(10) 1.403(7) 1_555 1_555 yes
C(9) H(8) 0.962 1_555 1_555 no
C(10) C(11) 1.365(7) 1_555 1_555 yes
C(10) H(9) 0.964 1_555 1_555 no
C(11) C(12) 1.474(7) 1_555 1_555 yes
C(12) H(10) 0.957 1_555 1_555 no
C(12) H(11) 0.955 1_555 1_555 no
C(12) H(12) 0.951 1_555 1_555 no
C(13) C(14) 1.417(7) 1_555 1_555 yes
C(14) C(15) 1.359(8) 1_555 1_555 yes
C(14) H(13) 0.961 1_555 1_555 no
C(15) C(16) 1.397(8) 1_555 1_555 yes
C(15) H(14) 0.963 1_555 1_555 no
C(16) C(17) 1.371(7) 1_555 1_555 yes
C(16) H(15) 0.963 1_555 1_555 no
C(17) C(18) 1.495(7) 1_555 1_555 yes
C(18) H(16) 0.962 1_555 1_555 no
C(18) H(17) 0.951 1_555 1_555 no
C(18) H(18) 0.956 1_555 1_555 no
C(19) C(20) 1.415(7) 1_555 1_555 yes
C(20) C(21) 1.359(8) 1_555 1_555 yes
C(20) H(19) 0.963 1_555 1_555 no
C(21) C(22) 1.388(8) 1_555 1_555 yes
C(21) H(20) 0.980 1_555 1_555 no
C(22) C(23) 1.368(7) 1_555 1_555 yes
C(22) H(21) 0.966 1_555 1_555 no
C(23) C(24) 1.502(7) 1_555 1_555 yes
C(24) H(22) 0.952 1_555 1_555 no
C(24) H(23) 0.955 1_555 1_555 no
C(24) H(24) 0.957 1_555 1_555 no

loop_
_geom_contact_atom_site_label_1
_geom_contact_atom_site_label_2
_geom_contact_distance
_geom_contact_site_symmetry_1
_geom_contact_site_symmetry_2
Cl(1) O(2) 3.500(4) 1_555 4_554
Cl(2) C(22) 3.422(6) 1_555 3_655
O(1) C(9) 3.336(6) 1_555 3_556
O(1) C(24) 3.414(6) 1_555 3_656
O(1) C(22) 3.587(6) 1_555 3_656
O(2) C(3) 3.590(6) 1_555 4_454
O(3) C(6) 3.384(6) 1_555 2_545
N(2) C(9) 3.591(6) 1_555 3_556
C(2) C(18) 3.595(8) 1_555 4_555
C(8) C(10) 3.514(7) 1_555 3_556
C(9) C(11) 3.458(7) 1_555 3_556
C(13) C(15) 3.518(8) 1_555 3_555
C(13) C(25) 3.594(9) 1_555 1_555
C(14) C(14) 3.35(1) 1_555 3_555
C(14) C(15) 3.374(8) 1_555 3_555
C(14) C(25) 3.57(1) 1_555 1_555
C(18) C(24) 3.537(7) 1_555 2_555
C(23) C(24) 3.521(7) 1_555 3_656
C(24) C(24) 3.365(10) 1_555 3_656
